data_4119146
loop_
_publ_author_name
'Jonathan C. Barnes'
'Michal Jur\'i\<cek'
'Nathan L. Strutt'
'Marco Frasconi'
'Srinivasan Sampath'
'Marc A. Giesener'
'Psaras L. McGrier'
'Carson J. Bruns'
'Charlotte L. Stern'
'Amy A. Sarjeant'
'J. Fraser Stoddart'

_publ_contact_author_name
;
;
_publ_section_title
;
 ExBox: A Polycyclic Aromatic Hydrocarbon Scavenger
;
_journal_name_full 'Journal of the American Chemical Society'
_journal_page_first 183
_journal_page_last 192
_journal_paper_doi 10.1021/ja307360n
_journal_volume 135
_journal_year 2013
_chemical_formula_moiety 'C48 H40 N4, C18 H12, 4(F6 P), 3(C2 H3 N)'
_chemical_formula_sum 'C72 H61 F24 N7 P4'
_chemical_formula_weight 1604.16
_chemical_name_systematic
;
 ? 
;
_space_group_crystal_system triclinic
_space_group_IT_number 2
_space_group_name_Hall '-P 1'
_space_group_name_H-M_alt 'P -1'
_symmetry_space_group_name_Hall '-P 1'
_symmetry_space_group_name_H-M 'P -1'
_atom_sites_solution_hydrogens geom
_atom_sites_solution_primary direct
_atom_sites_solution_secondary difmap
_audit_creation_date 2012-06-06
_audit_creation_method
;
  Olex2 1.2
  (compiled May  9 2012 12:37:22, GUI svn.r4230)
;
_cell_angle_alpha 73.537(6)
_cell_angle_beta 74.926(6)
_cell_angle_gamma 70.374(4)
_cell_formula_units_Z 1
_cell_length_a 10.0194(12)
_cell_length_b 10.7702(13)
_cell_length_c 18.071(2)
_cell_measurement_reflns_used 5394
_cell_measurement_temperature 100(2)
_cell_measurement_theta_max 26.07
_cell_measurement_theta_min 2.39
_cell_volume 1731.9(4)
_computing_cell_refinement 'SAINT V7.23A (Bruker, 2005)'
_computing_data_collection 'APEX2 V2.1-4 (Bruker, 2007)'
_computing_data_reduction 'Bruker SAINT'
_computing_molecular_graphics
;
O. V. Dolomanov, L. J. Bourhis, R. J. Gildea, J. A. K. Howard and H. Puschmann,
OLEX2: a complete structure solution, refinement and analysis program.
J. Appl. Cryst. (2009). 42, 339-341.
;
_computing_publication_material
;
O. V. Dolomanov, L. J. Bourhis, R. J. Gildea, J. A. K. Howard and H. Puschmann,
OLEX2: a complete structure solution, refinement and analysis program.
J. Appl. Cryst. (2009). 42, 339-341.
;
_computing_structure_refinement
;
XL, G.M. Sheldrick, Acta Cryst.
(2008). A64, 112-122
;
_computing_structure_solution
;
XS, G.M. Sheldrick, Acta Cryst.
(2008). A64, 112-122
;
_diffrn_ambient_temperature 100.01
_diffrn_detector_area_resol_mean 8
_diffrn_measured_fraction_theta_full 0.993
_diffrn_measured_fraction_theta_max 0.993
_diffrn_measurement_device_type 'Bruker Kappa APEX CCD area detector'
_diffrn_measurement_method '\w and \f scans'
_diffrn_radiation_monochromator graphite
_diffrn_radiation_type MoK\a
_diffrn_radiation_wavelength 0.71073
_diffrn_reflns_av_R_equivalents 0.1272
_diffrn_reflns_av_unetI/netI 0.1666
_diffrn_reflns_limit_h_max 11
_diffrn_reflns_limit_h_min -12
_diffrn_reflns_limit_k_max 12
_diffrn_reflns_limit_k_min -13
_diffrn_reflns_limit_l_max 22
_diffrn_reflns_limit_l_min -22
_diffrn_reflns_number 20831
_diffrn_reflns_theta_full 26.54
_diffrn_reflns_theta_max 26.54
_diffrn_reflns_theta_min 1.20
_diffrn_source 'sealed tube'
_diffrn_standards_number 0
_exptl_absorpt_coefficient_mu 0.224
_exptl_absorpt_correction_T_max 0.9945
_exptl_absorpt_correction_T_min 0.9642
_exptl_absorpt_correction_type numerical
_exptl_absorpt_process_details
;
A face-indexed numerical absorption correction was applied (Xprep).
Maximum and minimum transmission factors were 0.9945 and 0.9642,
respectively.
;
_exptl_crystal_colour yellow
_exptl_crystal_colour_primary yellow
_exptl_crystal_density_diffrn 1.538
_exptl_crystal_description plate
_exptl_crystal_F_000 818
_exptl_crystal_size_max 0.349
_exptl_crystal_size_mid 0.208
_exptl_crystal_size_min 0.04
_refine_diff_density_max 0.625
_refine_diff_density_min -0.544
_refine_diff_density_rms 0.102
_refine_ls_extinction_method none
_refine_ls_goodness_of_fit_ref 1.050
_refine_ls_hydrogen_treatment constr
_refine_ls_matrix_type full
_refine_ls_number_parameters 634
_refine_ls_number_reflns 7170
_refine_ls_number_restraints 445
_refine_ls_restrained_S_all 1.028
_refine_ls_R_factor_all 0.2030
_refine_ls_R_factor_gt 0.0991
_refine_ls_shift/su_max 0.001
_refine_ls_shift/su_mean 0.000
_refine_ls_structure_factor_coef Fsqd
_refine_ls_weighting_details 'calc w=1/[\s^2^(Fo^2^)+(0.1577P)^2^+1.1664P] where P=(Fo^2^+2Fc^2^)/3'
_refine_ls_weighting_scheme calc
_refine_ls_wR_factor_gt 0.2832
_refine_ls_wR_factor_ref 0.3311
_reflns_number_gt 3093
_reflns_number_total 7170
_reflns_threshold_expression >2sigma(I)
_cod_data_source_file ja307360n_si_011.cif
_cod_data_source_block n1957
_cod_database_code 4119146

loop_
_space_group_symop_id
_space_group_symop_operation_xyz
1 'x, y, z'
2 '-x, -y, -z'

loop_
_atom_site_label
_atom_site_type_symbol
_atom_site_fract_x
_atom_site_fract_y
_atom_site_fract_z
_atom_site_U_iso_or_equiv
_atom_site_adp_type
_atom_site_occupancy
_atom_site_symmetry_multiplicity
_atom_site_calc_flag
_atom_site_refinement_flags
_atom_site_disorder_assembly
_atom_site_disorder_group
N1 N 0.1183(6) 0.9280(6) 0.1628(3) 0.0387(14) Uani 1 1 d . . .
N2 N 0.0801(5) 0.4453(6) 0.8020(3) 0.0356(14) Uani 1 1 d . . .
C1 C 0.0618(7) 0.4345(7) 0.8878(4) 0.0378(17) Uani 1 1 d . . .
H1A H 0.1540 0.3827 0.9059 0.045 Uiso 1 1 calc R . .
H1B H -0.0116 0.3868 0.9168 0.045 Uiso 1 1 calc R . .
C2 C -0.0358(7) 0.4653(7) 0.7722(4) 0.0371(17) Uani 1 1 d . . .
H2 H -0.1225 0.4535 0.8064 0.045 Uiso 1 1 calc R . .
C3 C -0.0310(7) 0.5028(7) 0.6924(4) 0.0408(18) Uani 1 1 d . . .
H3 H -0.1147 0.5180 0.6718 0.049 Uiso 1 1 calc R . .
C4 C 0.0946(7) 0.5185(7) 0.6420(4) 0.0355(16) Uani 1 1 d . . .
C5 C 0.2141(7) 0.4902(8) 0.6745(4) 0.0394(18) Uani 1 1 d . . .
H5 H 0.3035 0.4955 0.6413 0.047 Uiso 1 1 calc R . .
C6 C 0.2055(7) 0.4543(8) 0.7545(4) 0.0409(18) Uani 1 1 d . . .
H6 H 0.2887 0.4358 0.7762 0.049 Uiso 1 1 calc R . .
C7 C 0.0978(7) 0.5758(7) 0.5563(4) 0.0371(17) Uani 1 1 d . . .
C8 C -0.0296(8) 0.6629(8) 0.5319(4) 0.0407(18) Uani 1 1 d . . .
H8 H -0.1179 0.6767 0.5683 0.049 Uiso 1 1 calc R . .
C9 C -0.0248(7) 0.7294(7) 0.4531(4) 0.0395(18) Uani 1 1 d . . .
H9 H -0.1108 0.7894 0.4363 0.047 Uiso 1 1 calc R . .
C10 C 0.1037(8) 0.7092(8) 0.3985(4) 0.0403(18) Uani 1 1 d . . .
C11 C 0.2264(8) 0.6172(8) 0.4244(4) 0.0448(19) Uani 1 1 d . . .
H11 H 0.3140 0.5999 0.3877 0.054 Uiso 1 1 calc R . .
C12 C 0.2248(8) 0.5508(8) 0.5012(4) 0.0463(19) Uani 1 1 d . . .
H12 H 0.3102 0.4876 0.5170 0.056 Uiso 1 1 calc R . .
C13 C 0.1082(7) 0.7833(7) 0.3168(4) 0.0381(17) Uani 1 1 d . . .
C14 C -0.0159(8) 0.8370(8) 0.2822(4) 0.0442(19) Uani 1 1 d . . .
H14 H -0.1052 0.8236 0.3118 0.053 Uiso 1 1 calc R . .
C15 C -0.0081(8) 0.9088(8) 0.2059(4) 0.048(2) Uani 1 1 d . . .
H15 H -0.0924 0.9451 0.1831 0.057 Uiso 1 1 calc R . .
C16 C 0.2363(7) 0.8774(7) 0.1929(4) 0.0416(18) Uani 1 1 d . . .
H16 H 0.3245 0.8902 0.1611 0.050 Uiso 1 1 calc R . .
C17 C 0.2354(8) 0.8074(8) 0.2683(4) 0.0422(18) Uani 1 1 d . . .
H17 H 0.3223 0.7741 0.2886 0.051 Uiso 1 1 calc R . .
C18 C 0.1198(8) 1.0105(7) 0.0815(4) 0.0421(18) Uani 1 1 d . . .
H18A H 0.0542 0.9913 0.0564 0.050 Uiso 1 1 calc R . .
H18B H 0.2183 0.9870 0.0503 0.050 Uiso 1 1 calc R . .
C19 C 0.0727(7) 1.1559(8) 0.0836(4) 0.0374(17) Uani 1 1 d . . .
C20 C 0.1751(7) 1.2205(7) 0.0835(4) 0.0333(16) Uani 1 1 d . . .
H20 H 0.2742 1.1713 0.0794 0.040 Uiso 1 1 calc R . .
C21 C 0.1329(7) 1.3523(8) 0.0893(4) 0.0364(17) Uani 1 1 d . . .
H21 H 0.2027 1.3949 0.0881 0.044 Uiso 1 1 calc R . .
C22 C -0.0147(7) 1.4255(7) 0.0973(4) 0.0339(16) Uani 1 1 d . . .
C23 C -0.1129(7) 1.3629(8) 0.0959(4) 0.0392(18) Uani 1 1 d . . .
H23 H -0.2119 1.4121 0.0993 0.047 Uiso 1 1 calc R . .
C24 C -0.0703(8) 1.2305(8) 0.0898(4) 0.0416(18) Uani 1 1 d . . .
H24 H -0.1406 1.1894 0.0898 0.050 Uiso 1 1 calc R . .
C25 C 0.131(3) 1.042(6) 0.405(2) 0.042(4) Uani 0.50 1 d PDU A -1
C26 C 0.141(4) 1.116(4) 0.328(2) 0.046(5) Uani 0.50 1 d PDU A -1
H26 H 0.2291 1.1335 0.2984 0.056 Uiso 0.50 1 calc PR A -1
C27 C 0.015(3) 1.164(4) 0.297(2) 0.047(5) Uani 0.50 1 d PDU A -1
H27 H 0.0203 1.1931 0.2418 0.057 Uiso 0.50 1 calc PR A -1
C28 C -0.118(4) 1.170(4) 0.3462(17) 0.047(5) Uani 0.50 1 d PDU A -1
H28 H -0.2040 1.2247 0.3270 0.057 Uiso 0.50 1 calc PR A -1
C29 C -0.128(3) 1.096(5) 0.4233(14) 0.040(5) Uani 0.50 1 d PDU A -1
H29 H -0.2175 1.0859 0.4541 0.048 Uiso 0.50 1 calc PR A -1
C30 C -0.001(3) 1.036(8) 0.454(2) 0.041(4) Uani 0.50 1 d PDU A -1
C31 C -0.006(3) 0.967(8) 0.538(2) 0.039(4) Uani 0.50 1 d PDU A -1
C32 C -0.134(3) 0.967(6) 0.592(2) 0.038(4) Uani 0.50 1 d PDU A -1
H32 H -0.2247 1.0115 0.5758 0.046 Uiso 0.50 1 calc PR A -1
C33 C -0.125(3) 0.900(3) 0.6695(19) 0.039(4) Uani 0.50 1 d PDU A -1
H33 H -0.2126 0.9021 0.7064 0.047 Uiso 0.50 1 calc PR A -1
C34 C 0.004(3) 0.829(4) 0.6964(19) 0.041(5) Uani 0.50 1 d PDU A -1
H34 H 0.0065 0.7734 0.7475 0.049 Uiso 0.50 1 calc PR A -1
C35 C 0.130(4) 0.846(3) 0.6442(16) 0.040(4) Uani 0.50 1 d PDU A -1
H35 H 0.2181 0.8199 0.6624 0.048 Uiso 0.50 1 calc PR A -1
C36 C 0.124(3) 0.900(5) 0.5651(15) 0.041(4) Uani 0.50 1 d PDU A -1
C37 C 0.2662(13) 0.8946(14) 0.5132(6) 0.044(3) Uani 0.50 1 d PDU A -1
C38 C 0.3947(11) 0.8246(16) 0.5404(9) 0.058(3) Uani 0.50 1 d PDU A -1
H38 H 0.3927 0.7740 0.5929 0.070 Uiso 0.50 1 calc PR A -1
C39 C 0.5266(14) 0.8283(18) 0.4910(8) 0.063(4) Uani 0.50 1 d PDU A -1
H39 H 0.6140 0.7829 0.5102 0.075 Uiso 0.50 1 calc PR A -1
C40 C 0.5295(18) 0.899(2) 0.4135(9) 0.071(4) Uani 0.50 1 d PDU A -1
H40 H 0.6175 0.9092 0.3804 0.086 Uiso 0.50 1 calc PR A -1
C41 C 0.3999(12) 0.9531(19) 0.3853(9) 0.064(3) Uani 0.50 1 d PDU A -1
H41 H 0.4030 0.9852 0.3304 0.076 Uiso 0.50 1 calc PR A -1
C42 C 0.2661(13) 0.9623(16) 0.4351(6) 0.044(3) Uani 0.50 1 d PDU A -1
P1 P 0.4613(2) 0.4010(2) 0.24116(12) 0.0499(6) Uani 1 1 d . . .
F1 F 0.3249(14) 0.5409(14) 0.2433(9) 0.050(3) Uani 0.77(2) 1 d PU B 1
F2 F 0.5937(14) 0.2796(15) 0.2361(10) 0.090(4) Uani 0.77(2) 1 d PU B 1
F3 F 0.3971(10) 0.3638(13) 0.1831(8) 0.075(4) Uani 0.77(2) 1 d PU B 1
F4 F 0.3699(10) 0.3247(11) 0.3145(7) 0.063(3) Uani 0.77(2) 1 d PU B 1
F5 F 0.5206(10) 0.4452(10) 0.3011(6) 0.055(2) Uani 0.77(2) 1 d PU B 1
F6 F 0.5489(6) 0.4918(11) 0.1685(4) 0.056(3) Uani 0.77(2) 1 d PU B 1
P2 P 0.36357(18) 0.0656(2) 0.86152(12) 0.0419(6) Uani 1 1 d . . .
F7 F 0.4155(5) 0.0085(6) 0.9438(3) 0.0810(17) Uani 1 1 d D . .
F8 F 0.3120(5) 0.1255(6) 0.7794(3) 0.0813(17) Uani 1 1 d D . .
F9 F 0.2047(4) 0.1311(5) 0.9050(3) 0.0552(12) Uani 1 1 d D . .
F10 F 0.4055(5) 0.1994(5) 0.8528(4) 0.0902(19) Uani 1 1 d D . .
F11 F 0.5219(4) -0.0021(6) 0.8198(3) 0.0765(16) Uani 1 1 d D . .
F12 F 0.3211(4) -0.0651(5) 0.8711(3) 0.0624(13) Uani 1 1 d D . .
N3 N 0.2297(6) 0.6899(7) 0.0677(4) 0.0521(18) Uani 1 1 d D . .
C43 C 0.3471(8) 0.6856(7) 0.0392(4) 0.0406(18) Uani 1 1 d D . .
C44 C 0.4958(7) 0.6803(8) 0.0040(5) 0.052(2) Uani 1 1 d D . .
H44A H 0.5067 0.7002 -0.0533 0.078 Uiso 1 1 calc R . .
H44B H 0.5582 0.5900 0.0219 0.078 Uiso 1 1 calc R . .
H44C H 0.5232 0.7473 0.0195 0.078 Uiso 1 1 calc R . .
N4 N 0.525(2) 0.763(2) 0.4200(18) 0.170(10) Uani 0.50 1 d PDU C -2
C45 C 0.544(2) 0.866(2) 0.3877(14) 0.090(5) Uani 0.50 1 d PDU C -2
C46 C 0.549(2) 1.006(2) 0.3646(15) 0.103(6) Uani 0.50 1 d PDU C -2
H46A H 0.4561 1.0649 0.3510 0.155 Uiso 0.50 1 calc PR C -2
H46B H 0.6257 1.0161 0.3190 0.155 Uiso 0.50 1 calc PR C -2
H46C H 0.5674 1.0308 0.4082 0.155 Uiso 0.50 1 calc PR C -2
F1A F 0.348(4) 0.518(3) 0.234(3) 0.034(9) Uani 0.23(2) 1 d PDU B 2
F2A F 0.585(4) 0.234(4) 0.256(2) 0.073(14) Uani 0.23(2) 1 d PDU B 2
F3A F 0.371(3) 0.310(4) 0.220(2) 0.095(12) Uani 0.23(2) 1 d PDU B 2
F4A F 0.391(4) 0.343(5) 0.3329(16) 0.088(13) Uani 0.23(2) 1 d PDU B 2
F5A F 0.564(4) 0.441(4) 0.270(2) 0.086(11) Uani 0.23(2) 1 d PDU B 2
F6A F 0.543(2) 0.411(5) 0.1571(13) 0.085(10) Uani 0.23(2) 1 d PDU B 2

loop_
_atom_site_aniso_label
_atom_site_aniso_U_11
_atom_site_aniso_U_22
_atom_site_aniso_U_33
_atom_site_aniso_U_23
_atom_site_aniso_U_13
_atom_site_aniso_U_12
N1 0.050(4) 0.039(4) 0.033(3) 0.001(3) -0.014(3) -0.023(3)
N2 0.030(3) 0.043(4) 0.030(3) 0.005(3) -0.015(2) -0.009(3)
C1 0.031(4) 0.051(5) 0.025(4) -0.001(3) -0.011(3) -0.006(3)
C2 0.030(4) 0.044(4) 0.038(4) -0.004(3) -0.006(3) -0.017(3)
C3 0.042(4) 0.046(5) 0.039(4) 0.001(4) -0.020(3) -0.017(4)
C4 0.035(4) 0.040(4) 0.031(4) 0.003(3) -0.009(3) -0.016(3)
C5 0.022(3) 0.059(5) 0.028(4) 0.001(3) -0.004(3) -0.009(3)
C6 0.027(4) 0.055(5) 0.034(4) 0.002(4) -0.009(3) -0.011(3)
C7 0.031(4) 0.047(4) 0.034(4) 0.003(3) -0.013(3) -0.017(3)
C8 0.043(4) 0.055(5) 0.027(4) 0.002(3) -0.013(3) -0.021(4)
C9 0.039(4) 0.046(5) 0.040(4) 0.002(4) -0.023(3) -0.017(4)
C10 0.047(4) 0.049(5) 0.027(4) -0.005(3) -0.011(3) -0.017(4)
C11 0.038(4) 0.065(5) 0.030(4) 0.004(4) -0.013(3) -0.018(4)
C12 0.043(4) 0.054(5) 0.035(4) 0.004(4) -0.013(3) -0.013(4)
C13 0.041(4) 0.042(4) 0.034(4) 0.003(3) -0.018(3) -0.016(4)
C14 0.046(4) 0.057(5) 0.033(4) 0.008(4) -0.018(3) -0.026(4)
C15 0.048(4) 0.061(5) 0.038(4) 0.008(4) -0.024(4) -0.023(4)
C16 0.037(4) 0.048(5) 0.039(4) -0.002(4) -0.009(3) -0.016(4)
C17 0.047(4) 0.047(5) 0.038(4) -0.001(4) -0.017(3) -0.019(4)
C18 0.063(5) 0.043(5) 0.022(4) 0.004(3) -0.017(3) -0.019(4)
C19 0.041(4) 0.046(5) 0.023(4) 0.003(3) -0.014(3) -0.012(4)
C20 0.030(3) 0.040(5) 0.028(4) 0.003(3) -0.007(3) -0.016(3)
C21 0.031(4) 0.051(5) 0.031(4) -0.002(3) -0.011(3) -0.017(3)
C22 0.031(3) 0.042(4) 0.022(3) 0.007(3) -0.010(3) -0.009(3)
C23 0.027(3) 0.052(5) 0.032(4) 0.003(4) -0.010(3) -0.010(3)
C24 0.044(4) 0.050(5) 0.034(4) 0.001(4) -0.018(3) -0.017(4)
C25 0.038(5) 0.047(7) 0.037(6) 0.001(6) -0.006(4) -0.014(6)
C26 0.040(7) 0.048(9) 0.038(7) 0.007(7) -0.002(6) -0.014(7)
C27 0.043(8) 0.048(9) 0.038(7) 0.012(7) -0.006(6) -0.017(7)
C28 0.041(7) 0.049(9) 0.041(8) 0.015(7) -0.011(6) -0.017(7)
C29 0.038(6) 0.044(7) 0.036(8) 0.007(7) -0.012(5) -0.020(6)
C30 0.040(5) 0.044(6) 0.033(6) 0.003(6) -0.009(4) -0.015(5)
C31 0.043(5) 0.040(6) 0.031(6) -0.002(6) -0.010(4) -0.011(5)
C32 0.038(6) 0.042(9) 0.032(6) -0.001(6) -0.009(5) -0.012(6)
C33 0.041(7) 0.042(9) 0.033(6) -0.003(7) -0.009(6) -0.013(6)
C34 0.044(8) 0.041(8) 0.034(7) 0.003(7) -0.014(6) -0.012(7)
C35 0.044(7) 0.040(8) 0.037(7) 0.001(7) -0.014(5) -0.016(7)
C36 0.044(5) 0.040(6) 0.036(6) 0.001(6) -0.012(5) -0.011(6)
C37 0.046(4) 0.045(6) 0.039(5) -0.008(5) -0.011(4) -0.007(5)
C38 0.051(5) 0.060(7) 0.048(6) -0.009(6) -0.011(5) 0.002(6)
C39 0.044(5) 0.077(8) 0.049(6) -0.014(6) -0.014(5) 0.008(6)
C40 0.049(5) 0.083(7) 0.056(6) -0.011(6) -0.009(5) 0.012(6)
C41 0.047(5) 0.076(7) 0.050(6) -0.008(6) -0.012(4) 0.003(6)
C42 0.043(4) 0.050(6) 0.037(5) -0.005(5) -0.009(4) -0.011(5)
P1 0.0311(10) 0.0696(16) 0.0468(13) -0.0108(11) -0.0129(9) -0.0085(11)
F1 0.031(4) 0.058(6) 0.054(5) -0.014(5) -0.012(4) 0.001(4)
F2 0.044(5) 0.083(8) 0.118(11) -0.010(7) -0.024(6) 0.010(5)
F3 0.054(5) 0.100(8) 0.096(8) -0.062(7) -0.026(5) -0.009(4)
F4 0.040(4) 0.059(5) 0.083(7) 0.012(5) -0.023(4) -0.019(3)
F5 0.039(4) 0.094(5) 0.041(5) -0.014(4) -0.013(4) -0.025(4)
F6 0.024(3) 0.096(7) 0.038(4) 0.000(4) -0.006(2) -0.015(3)
P2 0.0272(9) 0.0464(13) 0.0519(13) -0.0003(10) -0.0139(8) -0.0139(9)
F7 0.065(3) 0.098(4) 0.083(4) -0.023(3) -0.045(3) -0.001(3)
F8 0.061(3) 0.131(5) 0.039(3) 0.018(3) -0.015(2) -0.037(3)
F9 0.033(2) 0.069(3) 0.064(3) -0.020(2) -0.017(2) -0.003(2)
F10 0.050(3) 0.056(3) 0.171(6) -0.006(3) -0.054(3) -0.012(3)
F11 0.030(2) 0.090(4) 0.102(4) -0.030(3) 0.004(2) -0.012(3)
F12 0.042(2) 0.058(3) 0.094(4) -0.010(3) -0.020(2) -0.022(2)
N3 0.035(4) 0.076(5) 0.045(4) 0.003(4) -0.016(3) -0.022(3)
C43 0.054(5) 0.038(4) 0.031(4) 0.006(3) -0.017(4) -0.017(4)
C44 0.044(4) 0.053(5) 0.052(5) -0.005(4) -0.004(4) -0.013(4)
N4 0.100(13) 0.100(11) 0.203(18) 0.033(14) 0.009(14) 0.025(11)
C45 0.056(6) 0.090(8) 0.077(8) 0.002(8) -0.005(7) 0.016(7)
C46 0.074(12) 0.110(11) 0.111(15) -0.016(13) -0.020(11) -0.012(12)
F1A 0.027(16) 0.022(14) 0.060(19) 0.002(12) -0.013(13) -0.020(13)
F2A 0.057(18) 0.09(3) 0.036(15) -0.017(17) -0.029(13) 0.047(18)
F3A 0.09(2) 0.08(2) 0.09(2) -0.030(18) 0.021(17) -0.011(16)
F4A 0.08(2) 0.12(3) 0.072(17) -0.022(16) -0.046(14) -0.015(17)
F5A 0.08(2) 0.16(2) 0.04(2) 0.006(18) -0.028(15) -0.073(19)
F6A 0.056(13) 0.15(2) 0.052(13) 0.002(16) -0.038(10) -0.029(15)

loop_
_atom_type_symbol
_atom_type_description
_atom_type_scat_dispersion_real
_atom_type_scat_dispersion_imag
_atom_type_scat_source
C C 0.0033 0.0016 'International Tables Vol C Tables 4.2.6.8 and 6.1.1.4'
H H 0.0000 0.0000 'International Tables Vol C Tables 4.2.6.8 and 6.1.1.4'
F F 0.0171 0.0103 'International Tables Vol C Tables 4.2.6.8 and 6.1.1.4'
N N 0.0061 0.0033 'International Tables Vol C Tables 4.2.6.8 and 6.1.1.4'
P P 0.1023 0.0942 'International Tables Vol C Tables 4.2.6.8 and 6.1.1.4'

loop_
_geom_angle_atom_site_label_1
_geom_angle_atom_site_label_2
_geom_angle_atom_site_label_3
_geom_angle
_geom_angle_site_symmetry_1
_geom_angle_site_symmetry_3
C15 N1 C18 118.5(6) . .
C16 N1 C15 120.6(6) . .
C16 N1 C18 120.9(6) . .
C2 N2 C1 118.5(5) . .
C2 N2 C6 120.4(6) . .
C6 N2 C1 120.4(5) . .
N2 C1 H1A 110.0 . .
N2 C1 H1B 110.0 . .
N2 C1 C22 108.4(5) . 2_576
H1A C1 H1B 108.4 . .
C22 C1 H1A 110.0 2_576 .
C22 C1 H1B 110.0 2_576 .
N2 C2 H2 119.7 . .
N2 C2 C3 120.6(6) . .
C3 C2 H2 119.7 . .
C2 C3 H3 119.8 . .
C2 C3 C4 120.4(6) . .
C4 C3 H3 119.8 . .
C3 C4 C7 121.3(6) . .
C5 C4 C3 117.5(6) . .
C5 C4 C7 120.9(6) . .
C4 C5 H5 119.6 . .
C6 C5 C4 120.7(6) . .
C6 C5 H5 119.6 . .
N2 C6 C5 120.3(6) . .
N2 C6 H6 119.9 . .
C5 C6 H6 119.9 . .
C8 C7 C4 118.2(6) . .
C12 C7 C4 122.0(6) . .
C12 C7 C8 119.7(6) . .
C7 C8 H8 120.5 . .
C9 C8 C7 118.9(6) . .
C9 C8 H8 120.5 . .
C8 C9 H9 119.3 . .
C10 C9 C8 121.4(6) . .
C10 C9 H9 119.3 . .
C9 C10 C13 120.7(6) . .
C11 C10 C9 117.9(6) . .
C11 C10 C13 121.4(6) . .
C10 C11 H11 119.0 . .
C12 C11 C10 122.0(7) . .
C12 C11 H11 119.0 . .
C7 C12 H12 120.0 . .
C11 C12 C7 120.0(7) . .
C11 C12 H12 120.0 . .
C14 C13 C10 121.9(6) . .
C17 C13 C10 122.3(6) . .
C17 C13 C14 115.8(6) . .
C13 C14 H14 119.9 . .
C15 C14 C13 120.2(7) . .
C15 C14 H14 119.9 . .
N1 C15 C14 120.6(6) . .
N1 C15 H15 119.7 . .
C14 C15 H15 119.7 . .
N1 C16 H16 119.2 . .
N1 C16 C17 121.6(7) . .
C17 C16 H16 119.2 . .
C13 C17 H17 119.5 . .
C16 C17 C13 121.1(6) . .
C16 C17 H17 119.5 . .
N1 C18 H18A 109.8 . .
N1 C18 H18B 109.8 . .
N1 C18 C19 109.5(5) . .
H18A C18 H18B 108.2 . .
C19 C18 H18A 109.8 . .
C19 C18 H18B 109.8 . .
C20 C19 C18 119.9(6) . .
C24 C19 C18 122.1(7) . .
C24 C19 C20 118.0(7) . .
C19 C20 H20 119.6 . .
C21 C20 C19 120.8(6) . .
C21 C20 H20 119.6 . .
C20 C21 H21 120.0 . .
C20 C21 C22 120.1(6) . .
C22 C21 H21 120.0 . .
C21 C22 C1 119.7(6) . 2_576
C23 C22 C1 121.5(6) . 2_576
C23 C22 C21 118.7(7) . .
C22 C23 H23 119.4 . .
C24 C23 C22 121.2(7) . .
C24 C23 H23 119.4 . .
C19 C24 H24 119.4 . .
C23 C24 C19 121.3(7) . .
C23 C24 H24 119.4 . .
C26 C25 C42 118(3) . .
C30 C25 C26 122(3) . .
C30 C25 C42 119(2) . .
C25 C26 H26 122.0 . .
C27 C26 C25 116(3) . .
C27 C26 H26 122.0 . .
C26 C27 H27 119.7 . .
C28 C27 C26 121(3) . .
C28 C27 H27 119.7 . .
C27 C28 H28 119.7 . .
C27 C28 C29 121(3) . .
C29 C28 H28 119.7 . .
C28 C29 H29 120.9 . .
C28 C29 C30 118(3) . .
C30 C29 H29 120.9 . .
C25 C30 C31 119.7(15) . .
C29 C30 C25 120(2) . .
C29 C30 C31 120.8(16) . .
C32 C31 C30 122.9(16) . .
C36 C31 C30 118.9(17) . .
C36 C31 C32 118(2) . .
C31 C32 H32 121.0 . .
C31 C32 C33 118(3) . .
C33 C32 H32 121.0 . .
C32 C33 H33 118.0 . .
C34 C33 C32 124(3) . .
C34 C33 H33 118.0 . .
C33 C34 H34 121.8 . .
C35 C34 C33 116(3) . .
C35 C34 H34 121.8 . .
C34 C35 H35 120.5 . .
C36 C35 C34 119(3) . .
C36 C35 H35 120.5 . .
C31 C36 C37 122(2) . .
C35 C36 C31 123(2) . .
C35 C36 C37 115(2) . .
C38 C37 C36 122.0(14) . .
C38 C37 C42 121.0(12) . .
C42 C37 C36 116.9(14) . .
C37 C38 H38 119.8 . .
C37 C38 C39 120.4(13) . .
C39 C38 H38 119.8 . .
C38 C39 H39 120.1 . .
C40 C39 C38 119.7(15) . .
C40 C39 H39 120.1 . .
C39 C40 H40 120.8 . .
C39 C40 C41 118.4(16) . .
C41 C40 H40 120.8 . .
C40 C41 H41 118.8 . .
C42 C41 C40 122.3(15) . .
C42 C41 H41 118.8 . .
C37 C42 C25 122.0(16) . .
C37 C42 C41 117.1(12) . .
C41 C42 C25 120.9(16) . .
F1 P1 F2A 167.9(15) . .
F1 P1 F3A 96.2(14) . .
F2 P1 F1 175.7(8) . .
F2 P1 F3 91.9(7) . .
F2 P1 F4 95.1(7) . .
F2 P1 F5 90.8(7) . .
F2 P1 F6 89.0(6) . .
F2 P1 F2A 16.1(17) . .
F2 P1 F3A 87.2(15) . .
F2 P1 F4A 95.6(18) . .
F3 P1 F1 89.8(6) . .
F3 P1 F4 91.1(5) . .
F3 P1 F5 177.3(5) . .
F3 P1 F6 91.6(5) . .
F3 P1 F2A 90.4(14) . .
F3 P1 F3A 28.0(11) . .
F3 P1 F4A 110.1(12) . .
F4 P1 F1 88.8(6) . .
F4 P1 F5 88.6(5) . .
F4 P1 F6 175.0(5) . .
F4 P1 F2A 79.1(15) . .
F4 P1 F3A 64.1(12) . .
F4 P1 F4A 19.1(13) . .
F5 P1 F1 87.5(6) . .
F5 P1 F6 88.5(4) . .
F5 P1 F2A 92.2(14) . .
F5 P1 F3A 152.2(13) . .
F5 P1 F4A 69.5(13) . .
F6 P1 F1 87.0(6) . .
F6 P1 F2A 105.0(14) . .
F6 P1 F3A 119.1(12) . .
F6 P1 F4A 157.6(13) . .
F1A P1 F1 6(2) . .
F1A P1 F2 172(2) . .
F1A P1 F3 84.4(19) . .
F1A P1 F4 92.4(18) . .
F1A P1 F5 93.0(19) . .
F1A P1 F6 83.7(16) . .
F1A P1 F2A 170(2) . .
F1A P1 F3A 92.9(17) . .
F1A P1 F4A 92.6(19) . .
F1A P1 F5A 102(2) . .
F1A P1 F6A 101.7(19) . .
F3A P1 F2A 78.6(16) . .
F4A P1 F1 87.5(18) . .
F4A P1 F2A 81.1(16) . .
F4A P1 F3A 83.1(13) . .
F5A P1 F1 98(2) . .
F5A P1 F2 79(2) . .
F5A P1 F3 158.6(14) . .
F5A P1 F4 108.7(13) . .
F5A P1 F5 22.8(15) . .
F5A P1 F6 69.3(13) . .
F5A P1 F2A 85.7(17) . .
F5A P1 F3A 164(2) . .
F5A P1 F4A 90.1(13) . .
F5A P1 F6A 95.3(12) . .
F6A P1 F1 107.4(17) . .
F6A P1 F2 69.9(14) . .
F6A P1 F3 63.3(13) . .
F6A P1 F4 148.9(19) . .
F6A P1 F5 117.8(14) . .
F6A P1 F6 35.6(18) . .
F6A P1 F2A 83.4(16) . .
F6A P1 F3A 87.5(14) . .
F6A P1 F4A 163(2) . .
F7 P2 F9 89.8(3) . .
F7 P2 F11 89.3(3) . .
F8 P2 F7 178.9(3) . .
F8 P2 F9 90.0(3) . .
F8 P2 F10 89.8(3) . .
F8 P2 F11 91.0(3) . .
F10 P2 F7 89.1(3) . .
F10 P2 F9 90.2(3) . .
F10 P2 F11 90.5(3) . .
F11 P2 F9 178.8(3) . .
F12 P2 F7 90.5(3) . .
F12 P2 F8 90.6(3) . .
F12 P2 F9 89.2(2) . .
F12 P2 F10 179.3(3) . .
F12 P2 F11 90.1(3) . .
N3 C43 C44 179.3(8) . .
C43 C44 H44A 109.5 . .
C43 C44 H44B 109.5 . .
C43 C44 H44C 109.5 . .
H44A C44 H44B 109.5 . .
H44A C44 H44C 109.5 . .
H44B C44 H44C 109.5 . .
N4 C45 C46 166(3) . .
C45 C46 H46A 109.5 . .
C45 C46 H46B 109.5 . .
C45 C46 H46C 109.5 . .
H46A C46 H46B 109.5 . .
H46A C46 H46C 109.5 . .
H46B C46 H46C 109.5 . .

loop_
_geom_bond_atom_site_label_1
_geom_bond_atom_site_label_2
_geom_bond_distance
_geom_bond_site_symmetry_2
N1 C15 1.350(9) .
N1 C16 1.314(8) .
N1 C18 1.485(8) .
N2 C1 1.487(8) .
N2 C2 1.334(8) .
N2 C6 1.341(8) .
C1 H1A 0.9900 .
C1 H1B 0.9900 .
C1 C22 1.502(10) 2_576
C2 H2 0.9500 .
C2 C3 1.376(9) .
C3 H3 0.9500 .
C3 C4 1.378(9) .
C4 C5 1.375(9) .
C4 C7 1.492(9) .
C5 H5 0.9500 .
C5 C6 1.373(9) .
C6 H6 0.9500 .
C7 C8 1.399(9) .
C7 C12 1.395(9) .
C8 H8 0.9500 .
C8 C9 1.398(9) .
C9 H9 0.9500 .
C9 C10 1.397(9) .
C10 C11 1.389(10) .
C10 C13 1.463(9) .
C11 H11 0.9500 .
C11 C12 1.368(9) .
C12 H12 0.9500 .
C13 C14 1.409(9) .
C13 C17 1.405(9) .
C14 H14 0.9500 .
C14 C15 1.374(9) .
C15 H15 0.9500 .
C16 H16 0.9500 .
C16 C17 1.356(9) .
C17 H17 0.9500 .
C18 H18A 0.9900 .
C18 H18B 0.9900 .
C18 C19 1.485(10) .
C19 C20 1.419(9) .
C19 C24 1.380(9) .
C20 H20 0.9500 .
C20 C21 1.365(9) .
C21 H21 0.9500 .
C21 C22 1.414(9) .
C22 C1 1.502(10) 2_576
C22 C23 1.374(9) .
C23 H23 0.9500 .
C23 C24 1.373(10) .
C24 H24 0.9500 .
C25 C26 1.398(7) .
C25 C30 1.396(7) .
C25 C42 1.48(2) .
C26 H26 0.9500 .
C26 C27 1.396(8) .
C27 H27 0.9500 .
C27 C28 1.393(8) .
C28 H28 0.9500 .
C28 C29 1.393(8) .
C29 H29 0.9500 .
C29 C30 1.395(7) .
C30 C31 1.482(12) .
C31 C32 1.396(7) .
C31 C36 1.395(7) .
C32 H32 0.9500 .
C32 C33 1.399(7) .
C33 H33 0.9500 .
C33 C34 1.397(8) .
C34 H34 0.9500 .
C34 C35 1.393(8) .
C35 H35 0.9500 .
C35 C36 1.392(8) .
C36 C37 1.48(2) .
C37 C38 1.391(7) .
C37 C42 1.393(7) .
C38 H38 0.9500 .
C38 C39 1.395(8) .
C39 H39 0.9500 .
C39 C40 1.388(8) .
C40 H40 0.9500 .
C40 C41 1.397(8) .
C41 H41 0.9500 .
C41 C42 1.397(8) .
P1 F1 1.661(13) .
P1 F2 1.523(13) .
P1 F3 1.561(7) .
P1 F4 1.589(9) .
P1 F5 1.603(9) .
P1 F6 1.643(8) .
P1 F1A 1.39(3) .
P1 F2A 1.81(3) .
P1 F3A 1.71(3) .
P1 F4A 1.66(3) .
P1 F5A 1.49(3) .
P1 F6A 1.52(2) .
P2 F7 1.590(5) .
P2 F8 1.586(5) .
P2 F9 1.599(4) .
P2 F10 1.587(6) .
P2 F11 1.591(5) .
P2 F12 1.556(5) .
N3 C43 1.146(8) .
C43 C44 1.448(10) .
C44 H44A 0.9800 .
C44 H44B 0.9800 .
C44 H44C 0.9800 .
N4 C45 1.148(16) .
C45 C46 1.462(17) .
C46 H46A 0.9800 .
C46 H46B 0.9800 .
C46 H46C 0.9800 .

loop_
_geom_torsion_atom_site_label_1
_geom_torsion_atom_site_label_2
_geom_torsion_atom_site_label_3
_geom_torsion_atom_site_label_4
_geom_torsion
_geom_torsion_site_symmetry_1
_geom_torsion_site_symmetry_4
N1 C16 C17 C13 1.6(12) . .
N1 C18 C19 C20 87.1(7) . .
N1 C18 C19 C24 -89.4(8) . .
N2 C2 C3 C4 0.9(11) . .
C1 N2 C2 C3 166.9(6) . .
C1 N2 C6 C5 -167.4(7) . .
C1 C22 C23 C24 -173.6(6) 2_576 .
C2 N2 C1 C22 -84.0(7) . 2_576
C2 N2 C6 C5 3.0(11) . .
C2 C3 C4 C5 2.5(11) . .
C2 C3 C4 C7 -172.1(7) . .
C3 C4 C5 C6 -3.2(11) . .
C3 C4 C7 C8 26.2(10) . .
C3 C4 C7 C12 -157.3(7) . .
C4 C5 C6 N2 0.5(11) . .
C4 C7 C8 C9 172.9(6) . .
C4 C7 C12 C11 -172.7(7) . .
C5 C4 C7 C8 -148.2(7) . .
C5 C4 C7 C12 28.3(11) . .
C6 N2 C1 C22 86.6(7) . 2_576
C6 N2 C2 C3 -3.7(11) . .
C7 C4 C5 C6 171.4(7) . .
C7 C8 C9 C10 0.7(11) . .
C8 C7 C12 C11 3.8(11) . .
C8 C9 C10 C11 2.2(11) . .
C8 C9 C10 C13 -177.6(7) . .
C9 C10 C11 C12 -2.2(11) . .
C9 C10 C13 C14 -23.7(11) . .
C9 C10 C13 C17 155.2(7) . .
C10 C11 C12 C7 -0.8(12) . .
C10 C13 C14 C15 178.5(7) . .
C10 C13 C17 C16 -179.5(7) . .
C11 C10 C13 C14 156.5(7) . .
C11 C10 C13 C17 -24.6(11) . .
C12 C7 C8 C9 -3.7(11) . .
C13 C10 C11 C12 177.6(7) . .
C13 C14 C15 N1 0.4(12) . .
C14 C13 C17 C16 -0.4(11) . .
C15 N1 C16 C17 -1.7(11) . .
C15 N1 C18 C19 82.3(8) . .
C16 N1 C15 C14 0.7(11) . .
C16 N1 C18 C19 -96.2(8) . .
C17 C13 C14 C15 -0.5(11) . .
C18 N1 C15 C14 -177.8(7) . .
C18 N1 C16 C17 176.8(6) . .
C18 C19 C20 C21 -176.7(6) . .
C18 C19 C24 C23 176.4(6) . .
C19 C20 C21 C22 1.4(10) . .
C20 C19 C24 C23 -0.2(10) . .
C20 C21 C22 C1 173.5(6) . 2_576
C20 C21 C22 C23 -2.4(9) . .
C21 C22 C23 C24 2.2(10) . .
C22 C23 C24 C19 -0.9(10) . .
C24 C19 C20 C21 -0.1(9) . .
C25 C26 C27 C28 17(6) . .
C25 C30 C31 C32 175(10) . .
C25 C30 C31 C36 -5(5) . .
C26 C25 C30 C29 6(10) . .
C26 C25 C30 C31 -173(4) . .
C26 C25 C42 C37 174(4) . .
C26 C25 C42 C41 -5(7) . .
C26 C27 C28 C29 -18(7) . .
C27 C28 C29 C30 11(7) . .
C28 C29 C30 C25 -6(9) . .
C28 C29 C30 C31 174(3) . .
C29 C30 C31 C32 -5(4) . .
C29 C30 C31 C36 175(8) . .
C30 C25 C26 C27 -12(8) . .
C30 C25 C42 C37 -8(8) . .
C30 C25 C42 C41 172(5) . .
C30 C31 C32 C33 -180(3) . .
C30 C31 C36 C35 173(3) . .
C30 C31 C36 C37 0(5) . .
C31 C32 C33 C34 -2(8) . .
C31 C36 C37 C38 -178(4) . .
C31 C36 C37 C42 1(5) . .
C32 C31 C36 C35 -7(9) . .
C32 C31 C36 C37 -180(6) . .
C32 C33 C34 C35 10(6) . .
C33 C34 C35 C36 -16(6) . .
C34 C35 C36 C31 15(7) . .
C34 C35 C36 C37 -171(3) . .
C35 C36 C37 C38 8(5) . .
C35 C36 C37 C42 -172(3) . .
C36 C31 C32 C33 0(9) . .
C36 C37 C38 C39 -176(3) . .
C36 C37 C42 C25 3(4) . .
C36 C37 C42 C41 -178(3) . .
C37 C38 C39 C40 -2(3) . .
C38 C37 C42 C25 -178(4) . .
C38 C37 C42 C41 2(2) . .
C38 C39 C40 C41 -6(3) . .
C39 C40 C41 C42 13(3) . .
C40 C41 C42 C25 169(4) . .
C40 C41 C42 C37 -10(3) . .
C42 C25 C26 C27 166(5) . .
C42 C25 C30 C29 -171(6) . .
C42 C25 C30 C31 9(8) . .
C42 C37 C38 C39 4(3) . .
